data_7153245
loop_
_publ_author_name
'Ghosh, Harisadhan'
'Patel, Bhisma K.'

_publ_section_title
;
 Hypervalent iodine(III)-mediated oxidation of aldoximes to N-acetoxy or
 N-hydroxy amides.
;
_journal_issue 2
_journal_name_full 'Organic &amp; biomolecular chemistry'
_journal_page_first 384
_journal_page_last 390
_journal_paper_doi 10.1039/b917096k
_journal_volume 8
_journal_year 2010
_chemical_formula_moiety 'C9 H7 Cl2 N O3'
_chemical_formula_sum 'C9 H7 Cl2 N O3'
_chemical_formula_weight 248.06
_chemical_melting_point 164
_chemical_name_common N-Acetoxy-2,6-dichloro-benzamide
_chemical_name_systematic 'N-Acetoxy-2,6-dichloro-benzamide '
_space_group_IT_number 14
_symmetry_cell_setting monoclinic
_symmetry_Int_Tables_number 14
_symmetry_space_group_name_Hall '-P 2ybc'
_symmetry_space_group_name_H-M 'P 1 21/c 1'
_atom_sites_solution_hydrogens geom
_atom_sites_solution_primary direct
_atom_sites_solution_secondary difmap
_audit_creation_method SHELXL-97
_cell_angle_alpha 90.00
_cell_angle_beta 92.170(2)
_cell_angle_gamma 90.00
_cell_formula_units_Z 4
_cell_length_a 9.8316(4)
_cell_length_b 12.1236(5)
_cell_length_c 8.8033(3)
_cell_measurement_reflns_used 3653
_cell_measurement_temperature 298(2)
_cell_measurement_theta_max 26.94
_cell_measurement_theta_min 2.67
_cell_volume 1048.55(7)
_computing_cell_refinement 'Bruker SMART'
_computing_data_collection 'Bruker SMART'
_computing_data_reduction 'Bruker SAINT'
_computing_molecular_graphics 'Bruker SHELXTL'
_computing_publication_material 'Bruker SHELXTL'
_computing_structure_refinement 'SHELXL-97 (Sheldrick, 1997)'
_computing_structure_solution 'SHELXS-97 (Sheldrick, 1990)'
_diffrn_ambient_temperature 296(2)
_diffrn_measured_fraction_theta_full 0.947
_diffrn_measured_fraction_theta_max 0.947
_diffrn_measurement_device_type 'CCD area detector'
_diffrn_measurement_method 'phi and omega scans'
_diffrn_radiation_monochromator graphite
_diffrn_radiation_type MoK\a
_diffrn_radiation_wavelength 0.71073
_diffrn_reflns_av_R_equivalents 0.0369
_diffrn_reflns_av_sigmaI/netI 0.0248
_diffrn_reflns_limit_h_max 10
_diffrn_reflns_limit_h_min -10
_diffrn_reflns_limit_k_max 14
_diffrn_reflns_limit_k_min -11
_diffrn_reflns_limit_l_max 10
_diffrn_reflns_limit_l_min -10
_diffrn_reflns_number 7954
_diffrn_reflns_theta_full 24.49
_diffrn_reflns_theta_max 24.49
_diffrn_reflns_theta_min 2.07
_diffrn_source 'fine-focus sealed tube'
_exptl_absorpt_coefficient_mu 0.603
_exptl_absorpt_correction_type none
_exptl_crystal_colour colorless
_exptl_crystal_density_diffrn 1.571
_exptl_crystal_density_method 'not measured'
_exptl_crystal_description blocks
_exptl_crystal_F_000 504
_exptl_crystal_recrystallization_method CHCl3
_exptl_crystal_size_max 0.50
_exptl_crystal_size_mid 0.30
_exptl_crystal_size_min 0.20
_refine_diff_density_max 0.170
_refine_diff_density_min -0.289
_refine_diff_density_rms 0.069
_refine_ls_extinction_method none
_refine_ls_goodness_of_fit_ref 1.046
_refine_ls_hydrogen_treatment mixed
_refine_ls_matrix_type full
_refine_ls_number_parameters 141
_refine_ls_number_reflns 1655
_refine_ls_number_restraints 0
_refine_ls_restrained_S_all 1.046
_refine_ls_R_factor_all 0.0350
_refine_ls_R_factor_gt 0.0299
_refine_ls_shift/su_max 0.006
_refine_ls_shift/su_mean 0.000
_refine_ls_structure_factor_coef Fsqd
_refine_ls_weighting_details 'calc w=1/[\s^2^(Fo^2^)+(0.0439P)^2^+0.1367P] where P=(Fo^2^+2Fc^2^)/3'
_refine_ls_weighting_scheme calc
_refine_ls_wR_factor_gt 0.0753
_refine_ls_wR_factor_ref 0.0779
_reflns_number_gt 1415
_reflns_number_total 1655
_reflns_threshold_expression >2sigma(I)
_cod_data_source_file b917096k.txt
_cod_data_source_block hg-1
_cod_original_sg_symbol_H-M 'P 21/c'
_cod_database_code 7153245

loop_
_symmetry_equiv_pos_as_xyz
'x, y, z'
'-x, y+1/2, -z+1/2'
'-x, -y, -z'
'x, -y-1/2, z-1/2'

loop_
_atom_site_label
_atom_site_type_symbol
_atom_site_fract_x
_atom_site_fract_y
_atom_site_fract_z
_atom_site_U_iso_or_equiv
_atom_site_adp_type
_atom_site_occupancy
_atom_site_symmetry_multiplicity
_atom_site_calc_flag
_atom_site_refinement_flags
Cl1 Cl 0.89489(5) 1.02832(4) 0.16257(5) 0.05339(19) Uani 1 1 d .
Cl2 Cl 0.52876(6) 0.72173(5) -0.01864(6) 0.0596(2) Uani 1 1 d .
C6 C 0.56821(18) 0.84285(15) 0.07932(17) 0.0387(4) Uani 1 1 d .
C1 C 0.70140(17) 0.87983(14) 0.08211(16) 0.0336(4) Uani 1 1 d .
C2 C 0.73012(18) 0.97766(15) 0.15928(18) 0.0376(4) Uani 1 1 d .
C3 C 0.6298(2) 1.03633(16) 0.22950(19) 0.0446(5) Uani 1 1 d .
H3 H 0.6508 1.1016 0.2807 0.054 Uiso 1 1 calc R
C4 C 0.4983(2) 0.99687(17) 0.2226(2) 0.0485(5) Uani 1 1 d .
H4 H 0.4304 1.0364 0.2691 0.058 Uiso 1 1 calc R
C5 C 0.46562(19) 0.90000(17) 0.14826(18) 0.0452(5) Uani 1 1 d .
H5 H 0.3767 0.8736 0.1445 0.054 Uiso 1 1 calc R
C7 C 0.80515(17) 0.82085(15) -0.00976(17) 0.0356(4) Uani 1 1 d .
O1 O 0.81947(13) 0.84273(11) -0.14389(12) 0.0471(3) Uani 1 1 d .
N1 N 0.87397(17) 0.74402(14) 0.06734(18) 0.0470(4) Uani 1 1 d .
O2 O 0.95342(13) 0.67098(11) -0.01510(13) 0.0460(3) Uani 1 1 d .
C8 C 1.0918(2) 0.68732(16) 0.00655(19) 0.0418(5) Uani 1 1 d .
O3 O 1.13842(17) 0.75547(13) 0.08853(19) 0.0685(4) Uani 1 1 d .
C9 C 1.1641(2) 0.60544(18) -0.0865(2) 0.0546(5) Uani 1 1 d .
H9A H 1.2597 0.6217 -0.0830 0.082 Uiso 1 1 calc R
H9B H 1.1294 0.6089 -0.1898 0.082 Uiso 1 1 calc R
H9C H 1.1499 0.5328 -0.0467 0.082 Uiso 1 1 calc R
H1N H 0.858(2) 0.7246(16) 0.153(2) 0.051(6) Uiso 1 1 d .

loop_
_atom_site_aniso_label
_atom_site_aniso_U_11
_atom_site_aniso_U_22
_atom_site_aniso_U_33
_atom_site_aniso_U_23
_atom_site_aniso_U_13
_atom_site_aniso_U_12
Cl1 0.0432(4) 0.0586(4) 0.0585(3) -0.0109(2) 0.0034(2) -0.0100(2)
Cl2 0.0571(4) 0.0604(4) 0.0617(3) -0.0130(2) 0.0087(3) -0.0206(3)
C6 0.0397(12) 0.0464(11) 0.0302(8) 0.0014(7) 0.0034(7) -0.0037(9)
C1 0.0334(11) 0.0405(10) 0.0273(8) 0.0020(7) 0.0046(7) 0.0012(8)
C2 0.0355(11) 0.0448(11) 0.0326(8) 0.0013(7) 0.0023(7) 0.0008(8)
C3 0.0473(14) 0.0484(12) 0.0380(9) -0.0054(8) 0.0015(8) 0.0076(10)
C4 0.0450(14) 0.0620(13) 0.0390(10) 0.0018(9) 0.0089(8) 0.0159(11)
C5 0.0336(11) 0.0649(14) 0.0373(9) 0.0076(9) 0.0059(7) -0.0008(10)
C7 0.0340(11) 0.0419(11) 0.0311(8) -0.0029(7) 0.0053(7) -0.0055(8)
O1 0.0556(9) 0.0562(9) 0.0303(6) 0.0008(5) 0.0118(5) 0.0005(7)
N1 0.0513(11) 0.0556(11) 0.0352(8) 0.0034(7) 0.0160(7) 0.0176(8)
O2 0.0393(9) 0.0515(8) 0.0479(7) -0.0090(6) 0.0100(5) 0.0066(6)
C8 0.0413(13) 0.0454(12) 0.0388(9) 0.0070(8) 0.0043(8) 0.0018(9)
O3 0.0641(11) 0.0633(10) 0.0776(10) -0.0170(8) -0.0030(8) -0.0062(8)
C9 0.0441(13) 0.0686(15) 0.0518(11) -0.0027(10) 0.0095(9) 0.0094(11)

loop_
_atom_type_symbol
_atom_type_description
_atom_type_scat_dispersion_real
_atom_type_scat_dispersion_imag
_atom_type_scat_source
C C 0.0033 0.0016 'International Tables Vol C Tables 4.2.6.8 and 6.1.1.4'
H H 0.0000 0.0000 'International Tables Vol C Tables 4.2.6.8 and 6.1.1.4'
N N 0.0061 0.0033 'International Tables Vol C Tables 4.2.6.8 and 6.1.1.4'
O O 0.0106 0.0060 'International Tables Vol C Tables 4.2.6.8 and 6.1.1.4'
Cl Cl 0.1484 0.1585 'International Tables Vol C Tables 4.2.6.8 and 6.1.1.4'

loop_
_geom_angle_atom_site_label_1
_geom_angle_atom_site_label_2
_geom_angle_atom_site_label_3
_geom_angle
C5 C6 C1 122.38(17)
C5 C6 Cl2 119.21(14)
C1 C6 Cl2 118.39(13)
C2 C1 C6 117.37(15)
C2 C1 C7 122.56(15)
C6 C1 C7 119.77(15)
C3 C2 C1 121.53(17)
C3 C2 Cl1 119.56(15)
C1 C2 Cl1 118.90(13)
C2 C3 C4 119.10(18)
C2 C3 H3 120.5
C4 C3 H3 120.5
C5 C4 C3 121.27(18)
C5 C4 H4 119.4
C3 C4 H4 119.4
C4 C5 C6 118.35(18)
C4 C5 H5 120.8
C6 C5 H5 120.8
O1 C7 N1 124.91(17)
O1 C7 C1 121.35(16)
N1 C7 C1 113.72(14)
C7 N1 O2 117.60(15)
C7 N1 H1N 124.4(15)
O2 N1 H1N 115.6(15)
C8 O2 N1 113.79(14)
O3 C8 O2 122.91(18)
O3 C8 C9 128.57(19)
O2 C8 C9 108.51(17)
C8 C9 H9A 109.5
C8 C9 H9B 109.5
H9A C9 H9B 109.5
C8 C9 H9C 109.5
H9A C9 H9C 109.5
H9B C9 H9C 109.5

loop_
_geom_bond_atom_site_label_1
_geom_bond_atom_site_label_2
_geom_bond_distance
Cl1 C2 1.7317(19)
Cl2 C6 1.7393(18)
C6 C5 1.383(3)
C6 C1 1.383(2)
C1 C2 1.391(2)
C1 C7 1.506(2)
C2 C3 1.381(3)
C3 C4 1.378(3)
C3 H3 0.9300
C4 C5 1.377(3)
C4 H4 0.9300
C5 H5 0.9300
C7 O1 1.2235(19)
C7 N1 1.323(2)
N1 O2 1.4014(19)
N1 H1N 0.81(2)
O2 C8 1.381(2)
C8 O3 1.178(2)
C8 C9 1.485(3)
C9 H9A 0.9600
C9 H9B 0.9600
C9 H9C 0.9600
